data_1548650
loop_
_publ_author_name
'Zhang, Yu'
'Yuan, Yu-Xi'
'Goto, Masuo'
'Guo, Ling-Li'
'Li, Xiao-Nian'
'Morris-Natschke, Susan L.'
'Lee, Kuo-Hsiung'
'Hao, Xiao-Jiang'

_publ_section_title
;
 Taburnaemines A--I, Cytotoxic Vobasinyl-Iboga-Type Bisindole Alkaloids
 from Tabernaemontana corymbosa
;
_journal_name_full 'Journal of Natural Products'
_journal_paper_doi 10.1021/acs.jnatprod.7b00949
_journal_year 2018
_chemical_absolute_configuration ad
_chemical_formula_moiety 'C47 H56 N4 O8'
_chemical_formula_sum 'C47 H56 N4 O8'
_chemical_formula_weight 804.95
_space_group_crystal_system orthorhombic
_space_group_IT_number 19
_space_group_name_Hall 'P 2ac 2ab'
_space_group_name_H-M_alt 'P 21 21 21'
_symmetry_space_group_name_Hall 'P 2ac 2ab'
_symmetry_space_group_name_H-M 'P 21 21 21'
_atom_sites_solution_hydrogens geom
_atom_sites_solution_primary direct
_atom_sites_solution_secondary difmap
_audit_creation_method SHELXL-2014/7
_cell_angle_alpha 90
_cell_angle_beta 90
_cell_angle_gamma 90
_cell_formula_units_Z 4
_cell_length_a 9.4439(2)
_cell_length_b 18.2011(3)
_cell_length_c 24.5795(4)
_cell_measurement_reflns_used 9914
_cell_measurement_temperature 100(2)
_cell_measurement_theta_max 70.10
_cell_measurement_theta_min 3.60
_cell_volume 4224.95(13)
_computing_cell_refinement 'Bruker SAINT'
_computing_data_collection 'Bruker APEX2'
_computing_data_reduction 'Bruker SAINT'
_computing_molecular_graphics 'Bruker SHELXTL'
_computing_publication_material 'Bruker SHELXTL'
_computing_structure_refinement 'SHELXL-2014 (Sheldrick 2014)'
_computing_structure_solution 'SHELXS-97 (Sheldrick 2008)'
_diffrn_ambient_temperature 100(2)
_diffrn_measured_fraction_theta_full 0.977
_diffrn_measured_fraction_theta_max 0.965
_diffrn_measurement_device_type 'Bruker APEX-II CCD'
_diffrn_measurement_method '\f and \w scans'
_diffrn_radiation_type CuK\a
_diffrn_radiation_wavelength 1.54178
_diffrn_reflns_av_R_equivalents 0.0289
_diffrn_reflns_av_unetI/netI 0.0245
_diffrn_reflns_Laue_measured_fraction_full 0.977
_diffrn_reflns_Laue_measured_fraction_max 0.965
_diffrn_reflns_limit_h_max 9
_diffrn_reflns_limit_h_min -10
_diffrn_reflns_limit_k_max 21
_diffrn_reflns_limit_k_min -22
_diffrn_reflns_limit_l_max 29
_diffrn_reflns_limit_l_min -27
_diffrn_reflns_number 26373
_diffrn_reflns_point_group_measured_fraction_full 0.971
_diffrn_reflns_point_group_measured_fraction_max 0.953
_diffrn_reflns_theta_full 67.679
_diffrn_reflns_theta_max 70.253
_diffrn_reflns_theta_min 3.596
_diffrn_source 'fine-focus sealed tube'
_exptl_absorpt_coefficient_mu 0.699
_exptl_absorpt_correction_type multi-scan
_exptl_absorpt_process_details sadabs
_exptl_crystal_colour colourless
_exptl_crystal_density_diffrn 1.265
_exptl_crystal_description prism
_exptl_crystal_F_000 1720
_exptl_crystal_size_max 1.600
_exptl_crystal_size_mid 0.110
_exptl_crystal_size_min 0.020
_exptl_transmission_factor_max 0.4684
_exptl_transmission_factor_min 0.3756
_refine_diff_density_max 0.169
_refine_diff_density_min -0.246
_refine_diff_density_rms 0.046
_refine_ls_abs_structure_details
;
 Flack x determined using 3195 quotients [(I+)-(I-)]/[(I+)+(I-)]
 (Parsons, Flack and Wagner, Acta Cryst. B69 (2013) 249-259).
;
_refine_ls_abs_structure_Flack 0.05(4)
_refine_ls_extinction_method none
_refine_ls_goodness_of_fit_ref 1.044
_refine_ls_hydrogen_treatment constr
_refine_ls_matrix_type full
_refine_ls_number_parameters 539
_refine_ls_number_reflns 7659
_refine_ls_number_restraints 0
_refine_ls_restrained_S_all 1.044
_refine_ls_R_factor_all 0.0321
_refine_ls_R_factor_gt 0.0315
_refine_ls_shift/su_max 0.000
_refine_ls_shift/su_mean 0.000
_refine_ls_structure_factor_coef Fsqd
_refine_ls_weighting_details 'w=1/[\s^2^(Fo^2^)+(0.0504P)^2^+0.7260P] where P=(Fo^2^+2Fc^2^)/3'
_refine_ls_weighting_scheme calc
_refine_ls_wR_factor_gt 0.0818
_refine_ls_wR_factor_ref 0.0824
_reflns_Friedel_coverage 0.763
_reflns_Friedel_fraction_full 0.963
_reflns_Friedel_fraction_max 0.938
_reflns_number_gt 7506
_reflns_number_total 7659
_reflns_threshold_expression 'I > 2\s(I)'
_cod_data_source_file np7b00949_si_002.cif
_cod_data_source_block cu_hty23a_0m
_cod_database_code 1548650
_shelx_shelxl_version_number 2014/7
_shelx_space_group_comment
;
The symmetry employed for this shelxl refinement is uniquely defined
by the following loop, which should always be used as a source of
symmetry information in preference to the above space-group names.
They are only intended as comments.
;
_shelx_estimated_absorpt_t_min 0.401
_shelx_estimated_absorpt_t_max 0.986

loop_
_space_group_symop_operation_xyz
'x, y, z'
'x+1/2, -y+1/2, -z'
'-x, y+1/2, -z+1/2'
'-x+1/2, -y, z+1/2'

loop_
_atom_site_label
_atom_site_type_symbol
_atom_site_fract_x
_atom_site_fract_y
_atom_site_fract_z
_atom_site_U_iso_or_equiv
_atom_site_adp_type
_atom_site_occupancy
_atom_site_site_symmetry_order
_atom_site_calc_flag
_atom_site_refinement_flags_posn
_atom_site_refinement_flags_adp
O1 O 1.16041(15) 0.36778(7) 0.13052(6) 0.0244(3) Uani 1 1 d . .
O2 O 1.05915(15) 0.45156(8) 0.07571(5) 0.0258(3) Uani 1 1 d . .
O3 O 0.3979(3) 0.39530(11) 0.38659(8) 0.0578(6) Uani 1 1 d . .
O4 O 1.09237(18) 0.53045(10) 0.37476(7) 0.0403(4) Uani 1 1 d . .
C26 C 1.1769(3) 0.66536(16) 0.39623(17) 0.0629(9) Uani 1 1 d . .
H25 H 1.2231 0.6427 0.4277 0.094 Uiso 1 1 calc R U
H26 H 1.1856 0.7189 0.3987 0.094 Uiso 1 1 calc R U
H55 H 1.2223 0.6481 0.3627 0.094 Uiso 1 1 calc R U
O6 O 0.83563(16) 0.69840(8) 0.10508(6) 0.0298(3) Uani 1 1 d . .
O7 O 1.50283(15) 0.51076(8) 0.13622(6) 0.0261(3) Uani 1 1 d . .
O8 O 1.41327(16) 0.63875(8) 0.08470(6) 0.0291(3) Uani 1 1 d . .
N1 N 0.61648(18) 0.59068(9) 0.43033(7) 0.0206(3) Uani 1 1 d . .
C17 C 0.7101(2) 0.66330(10) 0.32478(8) 0.0194(4) Uani 1 1 d . .
C47 C 0.7702(2) 0.59617(10) 0.43315(7) 0.0198(4) Uani 1 1 d . .
H56 H 0.7978 0.6491 0.4361 0.024 Uiso 1 1 calc R U
N4 N 1.36729(18) 0.53934(9) 0.21505(7) 0.0235(4) Uani 1 1 d . .
C1 C 0.2220(3) 0.40931(15) 0.45448(11) 0.0449(6) Uani 1 1 d . .
H1 H 0.1663 0.3756 0.4319 0.067 Uiso 1 1 calc R U
H5 H 0.1664 0.4537 0.4619 0.067 Uiso 1 1 calc R U
H6 H 0.2463 0.3852 0.4889 0.067 Uiso 1 1 calc R U
C2 C 0.3555(3) 0.42997(13) 0.42488(10) 0.0360(5) Uani 1 1 d . .
C3 C 0.4340(2) 0.49682(12) 0.44579(9) 0.0286(4) Uani 1 1 d . .
H8 H 0.4586 0.4885 0.4845 0.034 Uiso 1 1 calc R U
H7 H 0.3694 0.5396 0.4443 0.034 Uiso 1 1 calc R U
C4 C 0.5689(2) 0.51604(10) 0.41498(8) 0.0238(4) Uani 1 1 d . .
H20 H 0.5475 0.5158 0.3751 0.029 Uiso 1 1 calc R U
C5 C 0.5388(2) 0.64999(10) 0.40338(8) 0.0226(4) Uani 1 1 d . .
H21 H 0.4906 0.6794 0.4318 0.027 Uiso 1 1 calc R U
H22 H 0.4642 0.6276 0.3804 0.027 Uiso 1 1 calc R U
C6 C 0.6252(2) 0.70260(10) 0.36772(8) 0.0207(4) Uani 1 1 d . .
H24 H 0.5600 0.7377 0.3498 0.025 Uiso 1 1 calc R U
H23 H 0.6903 0.7312 0.3911 0.025 Uiso 1 1 calc R U
C7 C 0.7194(2) 0.68292(10) 0.26797(8) 0.0199(4) Uani 1 1 d . .
C8 C 0.8065(2) 0.62985(10) 0.24245(8) 0.0199(4) Uani 1 1 d . .
C9 C 0.8412(2) 0.63142(10) 0.18710(8) 0.0200(4) Uani 1 1 d . .
C10 C 0.9391(2) 0.57571(10) 0.16014(8) 0.0201(4) Uani 1 1 d . .
H50 H 0.9135 0.5736 0.1207 0.024 Uiso 1 1 calc R U
C11 C 1.0914(2) 0.60466(10) 0.16399(8) 0.0203(4) Uani 1 1 d . .
H52 H 1.1237 0.5979 0.2020 0.024 Uiso 1 1 calc R U
H51 H 1.0888 0.6582 0.1569 0.024 Uiso 1 1 calc R U
C12 C 1.2041(2) 0.57086(10) 0.12632(8) 0.0205(4) Uani 1 1 d . .
H53 H 1.1719 0.5759 0.0878 0.025 Uiso 1 1 calc R U
C13 C 1.2454(2) 0.48968(10) 0.13682(8) 0.0200(4) Uani 1 1 d . .
C14 C 1.1415(2) 0.43613(10) 0.11150(8) 0.0208(4) Uani 1 1 d . .
C15 C 1.0613(2) 0.31387(11) 0.10962(9) 0.0295(4) Uani 1 1 d . .
H3 H 0.9643 0.3315 0.1151 0.044 Uiso 1 1 calc R U
H54 H 1.0743 0.2673 0.1290 0.044 Uiso 1 1 calc R U
H2 H 1.0785 0.3064 0.0707 0.044 Uiso 1 1 calc R U
C16 C 0.7916(2) 0.60186(10) 0.33153(8) 0.0210(4) Uani 1 1 d . .
N2 N 0.84914(18) 0.58148(8) 0.28215(6) 0.0211(3) Uani 1 1 d . .
H4 H 0.9047 0.5433 0.2769 0.025 Uiso 1 1 calc R U
C18 C 0.8416(2) 0.56217(10) 0.38200(8) 0.0223(4) Uani 1 1 d . .
C19 C 0.6929(2) 0.46359(10) 0.42543(8) 0.0264(4) Uani 1 1 d . .
H19 H 0.6595 0.4116 0.4227 0.032 Uiso 1 1 calc R U
C20 C 0.8064(2) 0.47821(10) 0.38209(8) 0.0273(4) Uani 1 1 d . .
H10 H 0.7712 0.4631 0.3458 0.033 Uiso 1 1 calc R U
H9 H 0.8928 0.4495 0.3903 0.033 Uiso 1 1 calc R U
C21 C 0.7559(2) 0.47728(11) 0.48204(8) 0.0279(4) Uani 1 1 d . .
H18 H 0.8286 0.4397 0.4902 0.033 Uiso 1 1 calc R U
H17 H 0.6805 0.4737 0.5099 0.033 Uiso 1 1 calc R U
C22 C 0.8234(2) 0.55466(11) 0.48349(8) 0.0235(4) Uani 1 1 d . .
H16 H 0.9283 0.5488 0.4801 0.028 Uiso 1 1 calc R U
C23 C 0.7933(2) 0.59510(12) 0.53640(8) 0.0276(4) Uani 1 1 d . .
H12 H 0.8198 0.5629 0.5673 0.033 Uiso 1 1 calc R U
H11 H 0.6903 0.6046 0.5389 0.033 Uiso 1 1 calc R U
C24 C 0.8718(3) 0.66767(13) 0.54196(9) 0.0374(5) Uani 1 1 d . .
H13 H 0.9728 0.6599 0.5349 0.056 Uiso 1 1 calc R U
H15 H 0.8594 0.6868 0.5789 0.056 Uiso 1 1 calc R U
H14 H 0.8339 0.7031 0.5157 0.056 Uiso 1 1 calc R U
C25 C 1.0016(2) 0.57514(12) 0.38366(8) 0.0270(4) Uani 1 1 d . .
O5 O 1.02903(17) 0.64531(9) 0.39558(8) 0.0415(4) Uani 1 1 d . .
C27 C 0.6680(2) 0.74147(10) 0.23672(8) 0.0219(4) Uani 1 1 d . .
H27 H 0.6086 0.7776 0.2527 0.026 Uiso 1 1 calc R U
C28 C 0.7044(2) 0.74608(11) 0.18242(8) 0.0234(4) Uani 1 1 d . .
H28 H 0.6716 0.7862 0.1612 0.028 Uiso 1 1 calc R U
C29 C 0.7901(2) 0.69156(11) 0.15817(8) 0.0229(4) Uani 1 1 d . .
C30 C 0.7303(3) 0.70995(15) 0.06540(9) 0.0388(5) Uani 1 1 d . .
H29 H 0.6618 0.6695 0.0666 0.058 Uiso 1 1 calc R U
H31 H 0.7742 0.7119 0.0293 0.058 Uiso 1 1 calc R U
H30 H 0.6816 0.7565 0.0727 0.058 Uiso 1 1 calc R U
C31 C 0.9182(2) 0.49980(10) 0.18336(7) 0.0186(4) Uani 1 1 d . .
C32 C 1.0035(2) 0.45451(10) 0.21386(7) 0.0194(4) Uani 1 1 d . .
C33 C 1.1488(2) 0.46885(11) 0.23740(7) 0.0217(4) Uani 1 1 d . .
H44 H 1.1707 0.4282 0.2628 0.026 Uiso 1 1 calc R U
H43 H 1.1430 0.5144 0.2593 0.026 Uiso 1 1 calc R U
C34 C 1.2766(2) 0.47695(10) 0.19777(8) 0.0209(4) Uani 1 1 d . .
H42 H 1.3347 0.4312 0.2007 0.025 Uiso 1 1 calc R U
C35 C 1.4438(2) 0.56932(11) 0.16956(8) 0.0253(4) Uani 1 1 d . .
H34 H 1.5215 0.6020 0.1829 0.030 Uiso 1 1 calc R U
C36 C 1.3891(2) 0.47497(11) 0.10759(8) 0.0242(4) Uani 1 1 d . .
H32 H 1.4071 0.4214 0.1061 0.029 Uiso 1 1 calc R U
H33 H 1.3846 0.4937 0.0698 0.029 Uiso 1 1 calc R U
C37 C 1.3436(2) 0.61265(11) 0.13330(8) 0.0236(4) Uani 1 1 d . .
C38 C 1.3624(2) 0.69198(12) 0.12420(9) 0.0287(4) Uani 1 1 d . .
H35 H 1.4382 0.7152 0.1468 0.034 Uiso 1 1 calc R U
C39 C 1.2520(3) 0.74414(12) 0.10383(10) 0.0348(5) Uani 1 1 d . .
H37 H 1.2961 0.7804 0.0798 0.052 Uiso 1 1 calc R U
H38 H 1.2079 0.7693 0.1347 0.052 Uiso 1 1 calc R U
H36 H 1.1796 0.7168 0.0837 0.052 Uiso 1 1 calc R U
C40 C 1.4586(2) 0.51800(13) 0.26067(8) 0.0298(4) Uani 1 1 d . .
H39 H 1.5233 0.4790 0.2489 0.045 Uiso 1 1 calc R U
H41 H 1.4000 0.5000 0.2908 0.045 Uiso 1 1 calc R U
H40 H 1.5134 0.5607 0.2728 0.045 Uiso 1 1 calc R U
C41 C 0.9235(2) 0.38823(10) 0.22276(8) 0.0208(4) Uani 1 1 d . .
C42 C 0.7898(2) 0.39768(10) 0.19800(8) 0.0209(4) Uani 1 1 d . .
C43 C 0.6855(2) 0.34335(11) 0.19828(8) 0.0257(4) Uani 1 1 d . .
H48 H 0.5954 0.3513 0.1822 0.031 Uiso 1 1 calc R U
C44 C 0.7195(2) 0.27728(11) 0.22311(10) 0.0312(5) Uani 1 1 d . .
H47 H 0.6513 0.2389 0.2241 0.037 Uiso 1 1 calc R U
C45 C 0.8526(3) 0.26606(11) 0.24675(10) 0.0325(5) Uani 1 1 d . .
H46 H 0.8736 0.2197 0.2626 0.039 Uiso 1 1 calc R U
C46 C 0.9542(2) 0.32052(11) 0.24761(9) 0.0273(4) Uani 1 1 d . .
H45 H 1.0431 0.3124 0.2647 0.033 Uiso 1 1 calc R U
N3 N 0.78955(18) 0.46610(8) 0.17436(6) 0.0195(3) Uani 1 1 d . .
H49 H 0.7183 0.4854 0.1563 0.023 Uiso 1 1 calc R U

loop_
_atom_site_aniso_label
_atom_site_aniso_U_11
_atom_site_aniso_U_22
_atom_site_aniso_U_33
_atom_site_aniso_U_23
_atom_site_aniso_U_13
_atom_site_aniso_U_12
O1 0.0208(7) 0.0217(6) 0.0308(7) -0.0037(6) -0.0020(6) 0.0022(5)
O2 0.0246(8) 0.0297(7) 0.0229(7) -0.0019(6) -0.0052(6) -0.0027(6)
O3 0.0691(15) 0.0516(11) 0.0525(12) -0.0207(9) 0.0125(10) -0.0337(10)
O4 0.0273(9) 0.0523(10) 0.0414(9) 0.0005(8) 0.0041(7) 0.0157(7)
C26 0.0180(14) 0.0507(15) 0.120(3) 0.0292(17) -0.0059(14) -0.0030(11)
O6 0.0261(8) 0.0395(8) 0.0240(7) 0.0122(6) 0.0042(6) 0.0078(6)
O7 0.0152(7) 0.0351(7) 0.0280(7) -0.0051(6) 0.0004(5) 0.0011(6)
O8 0.0248(8) 0.0344(8) 0.0282(7) 0.0004(6) 0.0050(6) -0.0070(6)
N1 0.0186(9) 0.0207(8) 0.0225(8) 0.0001(6) -0.0007(6) -0.0014(6)
C17 0.0154(9) 0.0196(8) 0.0233(9) -0.0008(7) -0.0009(7) -0.0004(7)
C47 0.0172(10) 0.0212(8) 0.0210(9) -0.0001(7) 0.0003(7) 0.0004(7)
N4 0.0178(9) 0.0291(8) 0.0236(8) -0.0026(7) -0.0034(6) -0.0025(6)
C1 0.0391(15) 0.0487(14) 0.0470(15) 0.0123(12) -0.0052(11) -0.0202(12)
C2 0.0388(14) 0.0365(11) 0.0326(12) 0.0030(10) -0.0025(10) -0.0149(10)
C3 0.0273(12) 0.0298(10) 0.0285(10) 0.0001(8) -0.0007(8) -0.0061(8)
C4 0.0267(11) 0.0222(9) 0.0225(9) -0.0006(7) -0.0010(8) -0.0046(8)
C5 0.0182(10) 0.0237(9) 0.0259(10) -0.0022(8) 0.0007(7) 0.0009(7)
C6 0.0171(10) 0.0204(8) 0.0246(9) -0.0019(7) -0.0007(7) 0.0039(7)
C7 0.0144(9) 0.0202(8) 0.0251(10) -0.0008(7) -0.0013(7) -0.0002(7)
C8 0.0165(10) 0.0195(8) 0.0238(9) 0.0023(7) -0.0016(7) -0.0006(7)
C9 0.0152(10) 0.0206(8) 0.0241(9) 0.0013(7) 0.0006(7) -0.0010(7)
C10 0.0200(10) 0.0207(9) 0.0196(9) 0.0016(7) 0.0008(7) 0.0002(7)
C11 0.0202(10) 0.0184(8) 0.0223(9) 0.0002(7) 0.0011(7) -0.0001(7)
C12 0.0181(10) 0.0231(9) 0.0203(9) 0.0001(7) -0.0018(7) -0.0027(7)
C13 0.0151(10) 0.0247(9) 0.0202(9) -0.0024(7) 0.0000(7) 0.0002(7)
C14 0.0173(10) 0.0251(9) 0.0199(9) -0.0027(7) 0.0027(7) 0.0011(7)
C15 0.0250(11) 0.0262(10) 0.0373(11) -0.0075(9) -0.0010(8) -0.0013(8)
C16 0.0191(10) 0.0218(8) 0.0221(9) -0.0002(7) 0.0011(7) -0.0003(7)
N2 0.0206(9) 0.0198(7) 0.0229(8) 0.0028(6) 0.0021(6) 0.0061(6)
C18 0.0222(10) 0.0218(9) 0.0229(10) 0.0019(7) 0.0011(8) 0.0052(7)
C19 0.0317(12) 0.0195(9) 0.0280(10) 0.0019(8) 0.0020(8) -0.0002(8)
C20 0.0336(12) 0.0212(9) 0.0272(10) 0.0009(8) 0.0037(8) 0.0067(8)
C21 0.0305(12) 0.0263(9) 0.0268(10) 0.0066(8) 0.0005(8) 0.0016(8)
C22 0.0182(10) 0.0274(9) 0.0250(10) 0.0030(8) -0.0002(7) 0.0029(8)
C23 0.0254(11) 0.0358(10) 0.0215(9) 0.0024(8) -0.0024(8) 0.0014(8)
C24 0.0475(15) 0.0374(12) 0.0273(11) -0.0024(9) -0.0070(9) -0.0005(10)
C25 0.0228(11) 0.0348(10) 0.0234(10) 0.0099(8) 0.0032(8) 0.0098(8)
O5 0.0156(8) 0.0331(8) 0.0758(12) 0.0132(8) -0.0012(7) -0.0011(6)
C27 0.0154(10) 0.0199(8) 0.0305(10) -0.0001(8) -0.0017(7) -0.0004(7)
C28 0.0184(10) 0.0223(9) 0.0295(10) 0.0068(8) -0.0027(7) 0.0011(7)
C29 0.0182(10) 0.0260(9) 0.0246(10) 0.0055(8) 0.0004(7) -0.0015(7)
C30 0.0328(13) 0.0580(15) 0.0256(11) -0.0019(10) -0.0015(9) 0.0032(11)
C31 0.0176(10) 0.0208(9) 0.0175(8) -0.0025(7) 0.0017(7) 0.0009(7)
C32 0.0177(10) 0.0220(8) 0.0186(9) -0.0008(7) 0.0027(7) 0.0006(7)
C33 0.0201(10) 0.0258(9) 0.0190(9) 0.0008(7) -0.0012(7) 0.0016(7)
C34 0.0170(10) 0.0240(9) 0.0218(9) -0.0029(7) -0.0019(7) 0.0019(7)
C35 0.0177(10) 0.0313(10) 0.0269(10) -0.0040(8) -0.0007(8) -0.0029(8)
C36 0.0175(10) 0.0307(10) 0.0245(10) -0.0054(8) 0.0011(7) -0.0002(7)
C37 0.0182(10) 0.0299(10) 0.0226(9) -0.0015(8) 0.0021(7) -0.0032(8)
C38 0.0255(11) 0.0313(10) 0.0294(11) -0.0013(9) 0.0026(8) -0.0101(8)
C39 0.0363(13) 0.0289(10) 0.0392(12) 0.0063(10) 0.0034(10) -0.0076(9)
C40 0.0222(11) 0.0407(11) 0.0265(10) -0.0023(9) -0.0069(8) -0.0049(9)
C41 0.0178(10) 0.0242(9) 0.0203(9) 0.0000(7) 0.0026(7) 0.0027(7)
C42 0.0199(10) 0.0214(8) 0.0214(9) -0.0007(7) 0.0041(7) 0.0024(7)
C43 0.0204(11) 0.0255(9) 0.0313(10) -0.0008(8) 0.0012(8) 0.0001(8)
C44 0.0280(12) 0.0249(9) 0.0408(12) 0.0045(9) 0.0042(9) -0.0051(8)
C45 0.0343(13) 0.0242(10) 0.0391(12) 0.0099(9) 0.0020(9) 0.0030(8)
C46 0.0245(11) 0.0285(10) 0.0287(10) 0.0062(8) 0.0008(8) 0.0043(8)
N3 0.0160(8) 0.0199(7) 0.0225(8) 0.0020(6) -0.0007(6) 0.0009(6)

loop_
_atom_type_symbol
_atom_type_description
_atom_type_scat_dispersion_real
_atom_type_scat_dispersion_imag
_atom_type_scat_source
C C 0.0181 0.0091 'International Tables Vol C Tables 4.2.6.8 and 6.1.1.4'
H H 0.0000 0.0000 'International Tables Vol C Tables 4.2.6.8 and 6.1.1.4'
N N 0.0311 0.0180 'International Tables Vol C Tables 4.2.6.8 and 6.1.1.4'
O O 0.0492 0.0322 'International Tables Vol C Tables 4.2.6.8 and 6.1.1.4'

loop_
_geom_angle_atom_site_label_1
_geom_angle_atom_site_label_2
_geom_angle_atom_site_label_3
_geom_angle
C14 O1 C15 114.73(16)
O5 C26 H25 109.5
O5 C26 H26 109.5
H25 C26 H26 109.5
O5 C26 H55 109.5
H25 C26 H55 109.5
H26 C26 H55 109.5
C29 O6 C30 116.61(17)
C36 O7 C35 108.73(14)
C37 O8 C38 61.05(13)
C47 N1 C5 118.07(16)
C47 N1 C4 112.17(16)
C5 N1 C4 114.18(15)
C16 C17 C7 106.59(16)
C16 C17 C6 127.07(17)
C7 C17 C6 126.33(17)
N1 C47 C22 109.33(16)
N1 C47 C18 111.50(16)
C22 C47 C18 108.30(15)
N1 C47 H56 109.2
C22 C47 H56 109.2
C18 C47 H56 109.2
C35 N4 C40 113.52(16)
C35 N4 C34 110.95(15)
C40 N4 C34 110.81(16)
C2 C1 H1 109.5
C2 C1 H5 109.5
H1 C1 H5 109.5
C2 C1 H6 109.5
H1 C1 H6 109.5
H5 C1 H6 109.5
O3 C2 C1 121.8(2)
O3 C2 C3 121.6(2)
C1 C2 C3 116.6(2)
C2 C3 C4 115.19(18)
C2 C3 H8 108.5
C4 C3 H8 108.5
C2 C3 H7 108.5
C4 C3 H7 108.5
H8 C3 H7 107.5
N1 C4 C3 109.75(16)
N1 C4 C19 107.30(16)
C3 C4 C19 114.38(16)
N1 C4 H20 108.4
C3 C4 H20 108.4
C19 C4 H20 108.4
N1 C5 C6 116.89(16)
N1 C5 H21 108.1
C6 C5 H21 108.1
N1 C5 H22 108.1
C6 C5 H22 108.1
H21 C5 H22 107.3
C17 C6 C5 112.80(16)
C17 C6 H24 109.0
C5 C6 H24 109.0
C17 C6 H23 109.0
C5 C6 H23 109.0
H24 C6 H23 107.8
C27 C7 C8 118.54(18)
C27 C7 C17 134.23(18)
C8 C7 C17 107.16(16)
N2 C8 C9 129.38(18)
N2 C8 C7 107.02(16)
C9 C8 C7 123.57(17)
C29 C9 C8 115.57(18)
C29 C9 C10 120.76(17)
C8 C9 C10 123.45(17)
C31 C10 C9 111.43(15)
C31 C10 C11 114.47(16)
C9 C10 C11 108.26(15)
C31 C10 H50 107.5
C9 C10 H50 107.5
C11 C10 H50 107.5
C10 C11 C12 118.29(15)
C10 C11 H52 107.7
C12 C11 H52 107.7
C10 C11 H51 107.7
C12 C11 H51 107.7
H52 C11 H51 107.1
C37 C12 C11 109.22(15)
C37 C12 C13 103.81(16)
C11 C12 C13 117.05(16)
C37 C12 H53 108.8
C11 C12 H53 108.8
C13 C12 H53 108.8
C14 C13 C34 115.16(16)
C14 C13 C12 112.42(15)
C34 C13 C12 110.65(15)
C14 C13 C36 105.31(15)
C34 C13 C36 104.79(15)
C12 C13 C36 107.82(16)
O2 C14 O1 123.76(18)
O2 C14 C13 124.50(18)
O1 C14 C13 111.51(16)
O1 C15 H3 109.5
O1 C15 H54 109.5
H3 C15 H54 109.5
O1 C15 H2 109.5
H3 C15 H2 109.5
H54 C15 H2 109.5
C17 C16 N2 109.54(16)
C17 C16 C18 131.79(17)
N2 C16 C18 118.04(17)
C8 N2 C16 109.67(16)
C8 N2 H4 125.2
C16 N2 H4 125.2
C16 C18 C25 104.88(16)
C16 C18 C47 109.74(15)
C25 C18 C47 110.20(17)
C16 C18 C20 113.71(17)
C25 C18 C20 111.13(16)
C47 C18 C20 107.19(16)
C4 C19 C21 110.31(16)
C4 C19 C20 108.02(16)
C21 C19 C20 109.34(18)
C4 C19 H19 109.7
C21 C19 H19 109.7
C20 C19 H19 109.7
C19 C20 C18 108.59(16)
C19 C20 H10 110.0
C18 C20 H10 110.0
C19 C20 H9 110.0
C18 C20 H9 110.0
H10 C20 H9 108.4
C19 C21 C22 109.19(16)
C19 C21 H18 109.8
C22 C21 H18 109.8
C19 C21 H17 109.8
C22 C21 H17 109.8
H18 C21 H17 108.3
C23 C22 C47 112.96(16)
C23 C22 C21 112.55(17)
C47 C22 C21 107.15(16)
C23 C22 H16 108.0
C47 C22 H16 108.0
C21 C22 H16 108.0
C22 C23 C24 113.96(18)
C22 C23 H12 108.8
C24 C23 H12 108.8
C22 C23 H11 108.8
C24 C23 H11 108.8
H12 C23 H11 107.7
C23 C24 H13 109.5
C23 C24 H15 109.5
H13 C24 H15 109.5
C23 C24 H14 109.5
H13 C24 H14 109.5
H15 C24 H14 109.5
O4 C25 O5 123.3(2)
O4 C25 C18 126.5(2)
O5 C25 C18 110.18(17)
C25 O5 C26 115.6(2)
C28 C27 C7 119.34(18)
C28 C27 H27 120.3
C7 C27 H27 120.3
C27 C28 C29 120.53(18)
C27 C28 H28 119.7
C29 C28 H28 119.7
O6 C29 C9 116.50(18)
O6 C29 C28 120.96(17)
C9 C29 C28 122.38(18)
O6 C30 H29 109.5
O6 C30 H31 109.5
H29 C30 H31 109.5
O6 C30 H30 109.5
H29 C30 H30 109.5
H31 C30 H30 109.5
C32 C31 N3 109.68(16)
C32 C31 C10 132.77(18)
N3 C31 C10 117.54(16)
C31 C32 C41 106.15(17)
C31 C32 C33 129.55(17)
C41 C32 C33 124.22(17)
C32 C33 C34 118.72(15)
C32 C33 H44 107.6
C34 C33 H44 107.6
C32 C33 H43 107.6
C34 C33 H43 107.6
H44 C33 H43 107.1
N4 C34 C13 105.83(15)
N4 C34 C33 109.92(15)
C13 C34 C33 118.21(15)
N4 C34 H42 107.5
C13 C34 H42 107.5
C33 C34 H42 107.5
N4 C35 O7 110.62(16)
N4 C35 C37 109.84(17)
O7 C35 C37 106.75(15)
N4 C35 H34 109.9
O7 C35 H34 109.9
C37 C35 H34 109.9
O7 C36 C13 110.27(15)
O7 C36 H32 109.6
C13 C36 H32 109.6
O7 C36 H33 109.6
C13 C36 H33 109.6
H32 C36 H33 108.1
O8 C37 C38 59.78(13)
O8 C37 C35 111.83(17)
C38 C37 C35 121.52(18)
O8 C37 C12 117.56(16)
C38 C37 C12 125.05(18)
C35 C37 C12 110.09(16)
O8 C38 C37 59.17(12)
O8 C38 C39 115.44(19)
C37 C38 C39 126.09(19)
O8 C38 H35 114.6
C37 C38 H35 114.6
C39 C38 H35 114.6
C38 C39 H37 109.5
C38 C39 H38 109.5
H37 C39 H38 109.5
C38 C39 H36 109.5
H37 C39 H36 109.5
H38 C39 H36 109.5
N4 C40 H39 109.5
N4 C40 H41 109.5
H39 C40 H41 109.5
N4 C40 H40 109.5
H39 C40 H40 109.5
H41 C40 H40 109.5
C46 C41 C42 118.56(18)
C46 C41 C32 133.84(19)
C42 C41 C32 107.54(16)
N3 C42 C43 130.00(19)
N3 C42 C41 107.12(17)
C43 C42 C41 122.86(18)
C44 C43 C42 117.0(2)
C44 C43 H48 121.5
C42 C43 H48 121.5
C43 C44 C45 121.1(2)
C43 C44 H47 119.4
C45 C44 H47 119.4
C46 C45 C44 121.73(19)
C46 C45 H46 119.1
C44 C45 H46 119.1
C45 C46 C41 118.7(2)
C45 C46 H45 120.7
C41 C46 H45 120.6
C42 N3 C31 109.49(16)
C42 N3 H49 125.3
C31 N3 H49 125.3

loop_
_geom_bond_atom_site_label_1
_geom_bond_atom_site_label_2
_geom_bond_distance
O1 C14 1.341(2)
O1 C15 1.450(2)
O2 C14 1.207(2)
O3 C2 1.202(3)
O4 C25 1.202(3)
C26 O5 1.443(3)
C26 H25 0.9800
C26 H26 0.9800
C26 H55 0.9800
O6 C29 1.380(2)
O6 C30 1.409(3)
O7 C36 1.440(2)
O7 C35 1.455(2)
O8 C37 1.444(2)
O8 C38 1.453(3)
N1 C47 1.456(3)
N1 C5 1.464(2)
N1 C4 1.480(2)
C17 C16 1.367(3)
C17 C7 1.444(3)
C17 C6 1.506(3)
C47 C22 1.534(3)
C47 C18 1.555(3)
C47 H56 1.0000
N4 C35 1.439(3)
N4 C40 1.467(3)
N4 C34 1.484(2)
C1 C2 1.503(4)
C1 H1 0.9800
C1 H5 0.9800
C1 H6 0.9800
C2 C3 1.515(3)
C3 C4 1.523(3)
C3 H8 0.9900
C3 H7 0.9900
C4 C19 1.532(3)
C4 H20 1.0000
C5 C6 1.533(3)
C5 H21 0.9900
C5 H22 0.9900
C6 H24 0.9900
C6 H23 0.9900
C7 C27 1.401(3)
C7 C8 1.415(3)
C8 N2 1.375(2)
C8 C9 1.400(3)
C9 C29 1.392(3)
C9 C10 1.524(3)
C10 C31 1.508(2)
C10 C11 1.534(3)
C10 H50 1.0000
C11 C12 1.540(3)
C11 H52 0.9900
C11 H51 0.9900
C12 C37 1.531(3)
C12 C13 1.550(3)
C12 H53 1.0000
C13 C14 1.517(3)
C13 C34 1.544(3)
C13 C36 1.559(3)
C15 H3 0.9800
C15 H54 0.9800
C15 H2 0.9800
C16 N2 1.381(2)
C16 C18 1.511(3)
N2 H4 0.8800
C18 C25 1.530(3)
C18 C20 1.564(3)
C19 C21 1.533(3)
C19 C20 1.535(3)
C19 H19 1.0000
C20 H10 0.9900
C20 H9 0.9900
C21 C22 1.546(3)
C21 H18 0.9900
C21 H17 0.9900
C22 C23 1.521(3)
C22 H16 1.0000
C23 C24 1.521(3)
C23 H12 0.9900
C23 H11 0.9900
C24 H13 0.9800
C24 H15 0.9800
C24 H14 0.9800
C25 O5 1.336(3)
C27 C28 1.381(3)
C27 H27 0.9500
C28 C29 1.412(3)
C28 H28 0.9500
C30 H29 0.9800
C30 H31 0.9800
C30 H30 0.9800
C31 C32 1.375(3)
C31 N3 1.379(3)
C32 C41 1.440(3)
C32 C33 1.512(3)
C33 C34 1.558(3)
C33 H44 0.9900
C33 H43 0.9900
C34 H42 1.0000
C35 C37 1.521(3)
C35 H34 1.0000
C36 H32 0.9900
C36 H33 0.9900
C37 C38 1.472(3)
C38 C39 1.497(3)
C38 H35 1.0000
C39 H37 0.9800
C39 H38 0.9800
C39 H36 0.9800
C40 H39 0.9800
C40 H41 0.9800
C40 H40 0.9800
C41 C46 1.406(3)
C41 C42 1.412(3)
C42 N3 1.374(2)
C42 C43 1.396(3)
C43 C44 1.386(3)
C43 H48 0.9500
C44 C45 1.400(3)
C44 H47 0.9500
C45 C46 1.379(3)
C45 H46 0.9500
C46 H45 0.9500
N3 H49 0.8800

loop_
_geom_hbond_atom_site_label_D
_geom_hbond_atom_site_label_H
_geom_hbond_atom_site_label_A
_geom_hbond_distance_DH
_geom_hbond_distance_HA
_geom_hbond_distance_DA
_geom_hbond_angle_DHA
_geom_hbond_site_symmetry_A
N3 H49 O7 0.88 2.14 2.978(2) 158.1 1_455
C30 H29 O8 0.98 2.45 3.296(3) 143.9 1_455
C28 H28 O3 0.95 2.40 3.345(3) 174.4 3_655
C19 H19 O3 1.00 2.64 3.197(3) 115.1 .
C15 H54 O5 0.98 2.50 3.187(3) 127.1 3_745
C3 H8 O2 0.99 2.50 3.329(3) 141.1 4_665
C1 H5 O4 0.98 2.65 3.194(3) 115.1 1_455
N3 H49 O7 0.88 2.14 2.978(2) 158.1 1_455
C30 H29 O8 0.98 2.45 3.296(3) 143.9 1_455
C28 H28 O3 0.95 2.40 3.345(3) 174.4 3_655
C19 H19 O3 1.00 2.64 3.197(3) 115.1 .
C15 H54 O5 0.98 2.50 3.187(3) 127.1 3_745
C3 H8 O2 0.99 2.50 3.329(3) 141.1 4_665
C1 H5 O4 0.98 2.65 3.194(3) 115.1 1_455
N3 H49 O7 0.88 2.14 2.978(2) 158.1 1_455
C30 H29 O8 0.98 2.45 3.296(3) 143.9 1_455
C28 H28 O3 0.95 2.40 3.345(3) 174.4 3_655
C19 H19 O3 1.00 2.64 3.197(3) 115.1 .
C15 H54 O5 0.98 2.50 3.187(3) 127.1 3_745
C3 H8 O2 0.99 2.50 3.329(3) 141.1 4_665
C1 H5 O4 0.98 2.65 3.194(3) 115.1 1_455
N3 H49 O7 0.88 2.14 2.978(2) 158.1 1_455
C30 H29 O8 0.98 2.45 3.296(3) 143.9 1_455
C28 H28 O3 0.95 2.40 3.345(3) 174.4 3_655
C19 H19 O3 1.00 2.64 3.197(3) 115.1 .
C15 H54 O5 0.98 2.50 3.187(3) 127.1 3_745
C3 H8 O2 0.99 2.50 3.329(3) 141.1 4_665
C1 H5 O4 0.98 2.65 3.194(3) 115.1 1_455
N3 H49 O7 0.88 2.14 2.978(2) 158.1 1_455
C30 H29 O8 0.98 2.45 3.296(3) 143.9 1_455
C28 H28 O3 0.95 2.40 3.345(3) 174.4 3_655
C19 H19 O3 1.00 2.64 3.197(3) 115.1 .
C15 H54 O5 0.98 2.50 3.187(3) 127.1 3_745
C3 H8 O2 0.99 2.50 3.329(3) 141.1 4_665
N3 H49 O7 0.88 2.14 2.978(2) 158.1 1_455
C30 H29 O8 0.98 2.45 3.296(3) 143.9 1_455
C28 H28 O3 0.95 2.40 3.345(3) 174.4 3_655
C19 H19 O3 1.00 2.64 3.197(3) 115.1 .
C15 H54 O5 0.98 2.50 3.187(3) 127.1 3_745
C3 H8 O2 0.99 2.50 3.329(3) 141.1 4_665
C1 H5 O4 0.98 2.65 3.194(3) 115.1 1_455
N3 H49 O7 0.88 2.14 2.978(2) 158.1 1_455
C30 H29 O8 0.98 2.45 3.296(3) 143.9 1_455
C28 H28 O3 0.95 2.40 3.345(3) 174.4 3_655
C19 H19 O3 1.00 2.64 3.197(3) 115.1 .
C15 H54 O5 0.98 2.50 3.187(3) 127.1 3_745
C3 H8 O2 0.99 2.50 3.329(3) 141.1 4_665
C1 H5 O4 0.98 2.65 3.194(3) 115.1 1_455
N3 H49 O7 0.88 2.14 2.978(2) 158.1 1_455
C30 H29 O8 0.98 2.45 3.296(3) 143.9 1_455
C28 H28 O3 0.95 2.40 3.345(3) 174.4 3_655
C19 H19 O3 1.00 2.64 3.197(3) 115.1 .
C3 H8 O2 0.99 2.50 3.329(3) 141.1 4_665
C1 H5 O4 0.98 2.65 3.194(3) 115.1 1_455
C30 H29 O8 0.98 2.45 3.296(3) 143.9 1_455
C28 H28 O3 0.95 2.40 3.345(3) 174.4 3_655
C19 H19 O3 1.00 2.64 3.197(3) 115.1 .
C3 H8 O2 0.99 2.50 3.329(3) 141.1 4_665
C1 H5 O4 0.98 2.65 3.194(3) 115.1 1_455
C1 H5 O4 0.98 2.65 3.194(3) 115.1 1_455
C3 H8 O2 0.99 2.50 3.329(3) 141.1 4_665
C19 H19 O3 1.00 2.64 3.197(3) 115.1 .
C28 H28 O3 0.95 2.40 3.345(3) 174.4 3_655
C30 H29 O8 0.98 2.45 3.296(3) 143.9 1_455
C1 H5 O4 0.98 2.65 3.194(3) 115.1 1_455
C3 H8 O2 0.99 2.50 3.329(3) 141.1 4_665
C19 H19 O3 1.00 2.64 3.197(3) 115.1 .
C28 H28 O3 0.95 2.40 3.345(3) 174.4 3_655
C30 H29 O8 0.98 2.45 3.296(3) 143.9 1_455
N3 H49 O7 0.88 2.14 2.978(2) 158.1 1_455
C1 H5 O4 0.98 2.65 3.194(3) 115.1 1_455
C3 H8 O2 0.99 2.50 3.329(3) 141.1 4_665
C15 H54 O5 0.98 2.50 3.187(3) 127.1 3_745
C19 H19 O3 1.00 2.64 3.197(3) 115.1 .
C28 H28 O3 0.95 2.40 3.345(3) 174.4 3_655
C30 H29 O8 0.98 2.45 3.296(3) 143.9 1_455
N3 H49 O7 0.88 2.14 2.978(2) 158.1 1_455
C1 H5 O4 0.98 2.65 3.194(3) 115.1 1_455
C3 H8 O2 0.99 2.50 3.329(3) 141.1 4_665
C15 H54 O5 0.98 2.50 3.187(3) 127.1 3_745
C19 H19 O3 1.00 2.64 3.197(3) 115.1 .
C28 H28 O3 0.95 2.40 3.345(3) 174.4 3_655
C30 H29 O8 0.98 2.45 3.296(3) 143.9 1_455
N3 H49 O7 0.88 2.14 2.978(2) 158.1 1_455
C3 H8 O2 0.99 2.50 3.329(3) 141.1 4_665
C15 H54 O5 0.98 2.50 3.187(3) 127.1 3_745
C19 H19 O3 1.00 2.64 3.197(3) 115.1 .
C28 H28 O3 0.95 2.40 3.345(3) 174.4 3_655
C30 H29 O8 0.98 2.45 3.296(3) 143.9 1_455
N3 H49 O7 0.88 2.14 2.978(2) 158.1 1_455
C3 H8 O2 0.99 2.50 3.329(3) 141.1 4_665
C15 H54 O5 0.98 2.50 3.187(3) 127.1 3_745
C19 H19 O3 1.00 2.64 3.197(3) 115.1 .
C28 H28 O3 0.95 2.40 3.345(3) 174.4 3_655
C30 H29 O8 0.98 2.45 3.296(3) 143.9 1_455
N3 H49 O7 0.88 2.14 2.978(2) 158.1 1_455
C1 H5 O4 0.98 2.65 3.194(3) 115.1 1_455
C3 H8 O2 0.99 2.50 3.329(3) 141.1 4_665
C15 H54 O5 0.98 2.50 3.187(3) 127.1 3_745
C19 H19 O3 1.00 2.64 3.197(3) 115.1 .
C28 H28 O3 0.95 2.40 3.345(3) 174.4 3_655
C30 H29 O8 0.98 2.45 3.296(3) 143.9 1_455
N3 H49 O7 0.88 2.14 2.978(2) 158.1 1_455

loop_
_geom_torsion_atom_site_label_1
_geom_torsion_atom_site_label_2
_geom_torsion_atom_site_label_3
_geom_torsion_atom_site_label_4
_geom_torsion
C5 N1 C47 C22 152.19(16)
C4 N1 C47 C22 -71.86(19)
C5 N1 C47 C18 -88.1(2)
C4 N1 C47 C18 47.9(2)
O3 C2 C3 C4 -0.2(3)
C1 C2 C3 C4 179.8(2)
C47 N1 C4 C3 143.24(17)
C5 N1 C4 C3 -79.0(2)
C47 N1 C4 C19 18.4(2)
C5 N1 C4 C19 156.14(16)
C2 C3 C4 N1 166.65(18)
C2 C3 C4 C19 -72.7(2)
C47 N1 C5 C6 15.4(2)
C4 N1 C5 C6 -119.75(19)
C16 C17 C6 C5 -45.6(3)
C7 C17 C6 C5 133.36(19)
N1 C5 C6 C17 54.7(2)
C16 C17 C7 C27 -175.6(2)
C6 C17 C7 C27 5.2(3)
C16 C17 C7 C8 1.1(2)
C6 C17 C7 C8 -178.04(18)
C27 C7 C8 N2 176.46(17)
C17 C7 C8 N2 -0.9(2)
C27 C7 C8 C9 -1.8(3)
C17 C7 C8 C9 -179.19(18)
N2 C8 C9 C29 -174.71(19)
C7 C8 C9 C29 3.2(3)
N2 C8 C9 C10 -0.1(3)
C7 C8 C9 C10 177.79(17)
C29 C9 C10 C31 -148.46(18)
C8 C9 C10 C31 37.2(3)
C29 C9 C10 C11 84.8(2)
C8 C9 C10 C11 -89.5(2)
C31 C10 C11 C12 72.3(2)
C9 C10 C11 C12 -162.77(15)
C10 C11 C12 C37 174.74(16)
C10 C11 C12 C13 -67.8(2)
C37 C12 C13 C14 -157.81(15)
C11 C12 C13 C14 81.8(2)
C37 C12 C13 C34 71.88(19)
C11 C12 C13 C34 -48.5(2)
C37 C12 C13 C36 -42.18(18)
C11 C12 C13 C36 -162.58(16)
C15 O1 C14 O2 -7.4(3)
C15 O1 C14 C13 177.87(15)
C34 C13 C14 O2 146.76(19)
C12 C13 C14 O2 18.8(3)
C36 C13 C14 O2 -98.3(2)
C34 C13 C14 O1 -38.5(2)
C12 C13 C14 O1 -166.50(16)
C36 C13 C14 O1 76.37(19)
C7 C17 C16 N2 -0.9(2)
C6 C17 C16 N2 178.24(18)
C7 C17 C16 C18 169.6(2)
C6 C17 C16 C18 -11.3(3)
C9 C8 N2 C16 178.51(19)
C7 C8 N2 C16 0.4(2)
C17 C16 N2 C8 0.4(2)
C18 C16 N2 C8 -171.63(17)
C17 C16 C18 C25 -111.3(2)
N2 C16 C18 C25 58.6(2)
C17 C16 C18 C47 7.1(3)
N2 C16 C18 C47 176.95(17)
C17 C16 C18 C20 127.1(2)
N2 C16 C18 C20 -63.0(2)
N1 C47 C18 C16 59.7(2)
C22 C47 C18 C16 -179.95(16)
N1 C47 C18 C25 174.74(15)
C22 C47 C18 C25 -64.9(2)
N1 C47 C18 C20 -64.2(2)
C22 C47 C18 C20 56.1(2)
N1 C4 C19 C21 47.8(2)
C3 C4 C19 C21 -74.2(2)
N1 C4 C19 C20 -71.64(19)
C3 C4 C19 C20 166.38(16)
C4 C19 C20 C18 52.8(2)
C21 C19 C20 C18 -67.3(2)
C16 C18 C20 C19 -110.67(19)
C25 C18 C20 C19 131.27(18)
C47 C18 C20 C19 10.8(2)
C4 C19 C21 C22 -65.8(2)
C20 C19 C21 C22 52.8(2)
N1 C47 C22 C23 -73.9(2)
C18 C47 C22 C23 164.45(17)
N1 C47 C22 C21 50.6(2)
C18 C47 C22 C21 -71.04(19)
C19 C21 C22 C23 138.78(18)
C19 C21 C22 C47 14.0(2)
C47 C22 C23 C24 -65.1(2)
C21 C22 C23 C24 173.36(18)
C16 C18 C25 O4 -108.3(2)
C47 C18 C25 O4 133.6(2)
C20 C18 C25 O4 15.0(3)
C16 C18 C25 O5 70.4(2)
C47 C18 C25 O5 -47.7(2)
C20 C18 C25 O5 -166.37(17)
O4 C25 O5 C26 1.1(4)
C18 C25 O5 C26 -177.6(2)
C8 C7 C27 C28 -0.6(3)
C17 C7 C27 C28 175.9(2)
C7 C27 C28 C29 1.4(3)
C30 O6 C29 C9 130.2(2)
C30 O6 C29 C28 -54.3(3)
C8 C9 C29 O6 173.21(17)
C10 C9 C29 O6 -1.6(3)
C8 C9 C29 C28 -2.3(3)
C10 C9 C29 C28 -177.06(18)
C27 C28 C29 O6 -175.20(18)
C27 C28 C29 C9 0.1(3)
C9 C10 C31 C32 -113.2(2)
C11 C10 C31 C32 10.1(3)
C9 C10 C31 N3 65.8(2)
C11 C10 C31 N3 -170.90(15)
N3 C31 C32 C41 1.7(2)
C10 C31 C32 C41 -179.23(18)
N3 C31 C32 C33 -175.18(17)
C10 C31 C32 C33 3.9(3)
C31 C32 C33 C34 -68.3(3)
C41 C32 C33 C34 115.3(2)
C35 N4 C34 C13 -25.3(2)
C40 N4 C34 C13 -152.33(16)
C35 N4 C34 C33 -153.98(16)
C40 N4 C34 C33 78.96(19)
C14 C13 C34 N4 -174.19(15)
C12 C13 C34 N4 -45.34(19)
C36 C13 C34 N4 70.62(18)
C14 C13 C34 C33 -50.5(2)
C12 C13 C34 C33 78.3(2)
C36 C13 C34 C33 -165.74(16)
C32 C33 C34 N4 136.84(17)
C32 C33 C34 C13 15.3(2)
C40 N4 C35 O7 81.3(2)
C34 N4 C35 O7 -44.2(2)
C40 N4 C35 C37 -161.07(17)
C34 N4 C35 C37 73.4(2)
C36 O7 C35 N4 71.62(19)
C36 O7 C35 C37 -47.8(2)
C35 O7 C36 C13 -20.9(2)
C14 C13 C36 O7 -167.26(16)
C34 C13 C36 O7 -45.4(2)
C12 C13 C36 O7 72.52(19)
C38 O8 C37 C35 -114.7(2)
C38 O8 C37 C12 116.5(2)
N4 C35 C37 O8 -175.23(15)
O7 C35 C37 O8 -55.3(2)
N4 C35 C37 C38 117.7(2)
O7 C35 C37 C38 -122.29(19)
N4 C35 C37 C12 -42.6(2)
O7 C35 C37 C12 77.36(19)
C11 C12 C37 O8 -129.19(18)
C13 C12 C37 O8 105.24(18)
C11 C12 C37 C38 -58.3(2)
C13 C12 C37 C38 176.13(18)
C11 C12 C37 C35 101.20(18)
C13 C12 C37 C35 -24.4(2)
C37 O8 C38 C39 -118.4(2)
C35 C37 C38 O8 98.5(2)
C12 C37 C38 O8 -104.2(2)
O8 C37 C38 C39 100.6(2)
C35 C37 C38 C39 -160.9(2)
C12 C37 C38 C39 -3.6(3)
C31 C32 C41 C46 175.5(2)
C33 C32 C41 C46 -7.4(3)
C31 C32 C41 C42 -1.6(2)
C33 C32 C41 C42 175.44(17)
C46 C41 C42 N3 -176.69(17)
C32 C41 C42 N3 1.0(2)
C46 C41 C42 C43 1.6(3)
C32 C41 C42 C43 179.25(18)
N3 C42 C43 C44 176.2(2)
C41 C42 C43 C44 -1.6(3)
C42 C43 C44 C45 0.0(3)
C43 C44 C45 C46 1.6(4)
C44 C45 C46 C41 -1.7(3)
C42 C41 C46 C45 0.1(3)
C32 C41 C46 C45 -176.8(2)
C43 C42 N3 C31 -178.1(2)
C41 C42 N3 C31 0.0(2)
C32 C31 N3 C42 -1.1(2)
C10 C31 N3 C42 179.64(16)
